data_2238330
loop_
_publ_author_name
'Draguta, Sergiu'
'Leonova, Evgeniya'
'Fokina, Maria'
'Denisyuk, Igor'
'Timofeeva, Tatiana V.'

_publ_section_title
;
 <i>N</i>,<i>N</i>-Diethyl-4-[(<i>E</i>)-(pyridin-3-yl)diazenyl]aniline
;
_journal_coeditor_code CV5422
_journal_issue 8
_journal_name_full 'Acta Crystallographica Section E'
_journal_page_first o1280
_journal_paper_doi 10.1107/S1600536813019545
_journal_volume 69
_journal_year 2013
_chemical_formula_iupac 'C15 H18 N4'
_chemical_formula_moiety 'C15 H18 N4'
_chemical_formula_sum 'C15 H18 N4'
_chemical_formula_weight 254.33
_chemical_name_systematic
;
<i>N</i>,<i>N</i>-Diethyl-4-[(<i>E</i>)-(pyridin-3-yl)diazenyl]aniline
;
_space_group_IT_number 19
_symmetry_cell_setting orthorhombic
_symmetry_space_group_name_Hall 'P 2ac 2ab'
_symmetry_space_group_name_H-M 'P 21 21 21'
_atom_sites_solution_hydrogens geom
_atom_sites_solution_primary direct
_atom_sites_solution_secondary difmap
_audit_creation_method SHELXL97
_cell_angle_alpha 90.00
_cell_angle_beta 90.00
_cell_angle_gamma 90.00
_cell_formula_units_Z 4
_cell_length_a 7.4332(7)
_cell_length_b 9.1093(8)
_cell_length_c 20.1946(19)
_cell_measurement_reflns_used 8453
_cell_measurement_temperature 100(2)
_cell_measurement_theta_max 30.63
_cell_measurement_theta_min 4.47
_cell_volume 1367.4(2)
_computing_cell_refinement 'SAINT (Bruker, 2001)'
_computing_data_collection 'APEX2 (Bruker, 2005)'
_computing_data_reduction 'SAINT (Bruker, 2001)'
_computing_molecular_graphics 'SHELXTL (Sheldrick, 2008)'
_computing_publication_material 'SHELXTL (Sheldrick, 2008)'
_computing_structure_refinement 'SHELXTL (Sheldrick, 2008)'
_computing_structure_solution 'SHELXTL (Sheldrick, 2008)'
_diffrn_ambient_temperature 100(2)
_diffrn_measured_fraction_theta_full 0.992
_diffrn_measured_fraction_theta_max 0.992
_diffrn_measurement_device_type 'Bruker APEXII CCD'
_diffrn_measurement_method '\f and \w scans'
_diffrn_radiation_monochromator graphite
_diffrn_radiation_source 'fine-focus sealed tube'
_diffrn_radiation_type MoK\a
_diffrn_radiation_wavelength 0.71073
_diffrn_reflns_av_R_equivalents 0.0224
_diffrn_reflns_av_sigmaI/netI 0.0191
_diffrn_reflns_limit_h_max 10
_diffrn_reflns_limit_h_min -10
_diffrn_reflns_limit_k_max 13
_diffrn_reflns_limit_k_min -13
_diffrn_reflns_limit_l_max 28
_diffrn_reflns_limit_l_min -28
_diffrn_reflns_number 16318
_diffrn_reflns_theta_full 30.66
_diffrn_reflns_theta_max 30.66
_diffrn_reflns_theta_min 4.47
_exptl_absorpt_coefficient_mu 0.077
_exptl_absorpt_correction_T_max 0.985
_exptl_absorpt_correction_T_min 0.977
_exptl_absorpt_correction_type multi-scan
_exptl_absorpt_process_details '(SADABS; Sheldrick, 2003)'
_exptl_crystal_colour red
_exptl_crystal_density_diffrn 1.235
_exptl_crystal_density_method 'not measured'
_exptl_crystal_description plate
_exptl_crystal_F_000 544
_exptl_crystal_size_max 0.30
_exptl_crystal_size_mid 0.25
_exptl_crystal_size_min 0.20
_refine_diff_density_max 0.623
_refine_diff_density_min -0.302
_refine_ls_extinction_method none
_refine_ls_goodness_of_fit_ref 1.000
_refine_ls_hydrogen_treatment constr
_refine_ls_matrix_type full
_refine_ls_number_parameters 174
_refine_ls_number_reflns 4195
_refine_ls_number_restraints 0
_refine_ls_restrained_S_all 1.000
_refine_ls_R_factor_all 0.0477
_refine_ls_R_factor_gt 0.0458
_refine_ls_shift/su_max 0.001
_refine_ls_shift/su_mean 0.000
_refine_ls_structure_factor_coef Fsqd
_refine_ls_weighting_details 'calc w = 1/[\s^2^(Fo^2^)+(0.0500P)^2^+0.7002P] where P=(Fo^2^+2Fc^2^)/3'
_refine_ls_weighting_scheme calc
_refine_ls_wR_factor_gt 0.1109
_refine_ls_wR_factor_ref 0.1129
_reflns_number_gt 4012
_reflns_number_total 4195
_reflns_threshold_expression I>2\s(I)
_cod_data_source_file cv5422.cif
_cod_data_source_block I
_cod_database_code 2238330
_cod_database_fobs_code 2238330

loop_
_symmetry_equiv_pos_as_xyz
'x, y, z'
'-x+1/2, -y, z+1/2'
'-x, y+1/2, -z+1/2'
'x+1/2, -y+1/2, -z'

loop_
_atom_site_type_symbol
_atom_site_label
_atom_site_fract_x
_atom_site_fract_y
_atom_site_fract_z
_atom_site_U_iso_or_equiv
_atom_site_adp_type
_atom_site_calc_flag
_atom_site_refinement_flags
_atom_site_occupancy
_atom_site_symmetry_multiplicity
N N4 0.00601(15) 0.19116(12) 0.62882(5) 0.0171(2) Uani d . 1 1
C C9 0.00202(16) 0.29808(13) 0.58137(6) 0.0156(2) Uani d . 1 1
C C4 0.02116(18) 0.83461(14) 0.38104(7) 0.0203(2) Uani d . 1 1
C C8 -0.10014(18) 0.27948(14) 0.52266(6) 0.0188(2) Uani d . 1 1
H H8 -0.1662 0.1914 0.5161 0.023 Uiso calc R 1 1
C C10 0.09862(17) 0.43213(14) 0.58851(6) 0.0190(2) Uani d . 1 1
H H10 0.1695 0.4479 0.6270 0.023 Uiso calc R 1 1
N N3 -0.03161(16) 0.61944(13) 0.42929(6) 0.0214(2) Uani d . 1 1
C C7 -0.10486(19) 0.38750(15) 0.47499(7) 0.0214(2) Uani d . 1 1
H H7 -0.1736 0.3720 0.4360 0.026 Uiso calc R 1 1
N N2 0.04908(15) 0.73981(13) 0.43644(6) 0.0216(2) Uani d . 1 1
N N1 -0.12281(17) 0.90062(14) 0.27805(6) 0.0252(2) Uani d . 1 1
C C6 -0.01126(18) 0.51897(14) 0.48261(7) 0.0202(2) Uani d . 1 1
C C15 -0.03051(19) -0.06308(14) 0.58509(7) 0.0232(3) Uani d . 1 1
H H15A -0.0141 -0.0317 0.5391 0.035 Uiso calc R 1 1
H H15B -0.1116 -0.1479 0.5865 0.035 Uiso calc R 1 1
H H15C 0.0862 -0.0904 0.6040 0.035 Uiso calc R 1 1
C C14 -0.11139(17) 0.06233(14) 0.62505(6) 0.0182(2) Uani d . 1 1
H H14A -0.2272 0.0915 0.6047 0.022 Uiso calc R 1 1
H H14B -0.1369 0.0272 0.6705 0.022 Uiso calc R 1 1
C C3 0.1248(2) 0.96131(17) 0.37904(8) 0.0271(3) Uani d . 1 1
H H3 0.2076 0.9829 0.4135 0.032 Uiso calc R 1 1
C C11 0.09094(18) 0.54000(14) 0.54022(7) 0.0202(2) Uani d . 1 1
H H11 0.1555 0.6290 0.5462 0.024 Uiso calc R 1 1
C C1 -0.0180(2) 1.02026(16) 0.27692(7) 0.0263(3) Uani d . 1 1
H H1 -0.0288 1.0849 0.2402 0.032 Uiso calc R 1 1
C C5 -0.10281(19) 0.81021(15) 0.32994(7) 0.0217(2) Uani d . 1 1
H H5 -0.1766 0.7252 0.3322 0.026 Uiso calc R 1 1
C C12 0.13549(18) 0.19273(15) 0.68329(6) 0.0201(2) Uani d . 1 1
H H12A 0.2440 0.2474 0.6692 0.024 Uiso calc R 1 1
H H12B 0.1724 0.0906 0.6931 0.024 Uiso calc R 1 1
C C2 0.1047(2) 1.05542(16) 0.32577(8) 0.0292(3) Uani d . 1 1
H H2 0.1741 1.1427 0.3229 0.035 Uiso calc R 1 1
C C13 0.0618(2) 0.2623(2) 0.74616(7) 0.0303(3) Uani d . 1 1
H H13A 0.0375 0.3666 0.7382 0.045 Uiso calc R 1 1
H H13B 0.1504 0.2525 0.7818 0.045 Uiso calc R 1 1
H H13C -0.0500 0.2128 0.7590 0.045 Uiso calc R 1 1

loop_
_atom_site_aniso_label
_atom_site_aniso_U_11
_atom_site_aniso_U_22
_atom_site_aniso_U_33
_atom_site_aniso_U_12
_atom_site_aniso_U_13
_atom_site_aniso_U_23
N4 0.0193(5) 0.0161(4) 0.0160(4) -0.0027(4) -0.0034(4) 0.0008(4)
C9 0.0150(5) 0.0145(5) 0.0173(5) 0.0002(4) 0.0011(4) -0.0009(4)
C4 0.0194(6) 0.0191(5) 0.0224(6) 0.0049(5) 0.0038(5) 0.0017(4)
C8 0.0185(5) 0.0175(5) 0.0205(5) -0.0005(4) -0.0030(5) 0.0011(4)
C10 0.0178(5) 0.0164(5) 0.0228(5) -0.0006(5) -0.0006(5) -0.0031(4)
N3 0.0187(5) 0.0212(5) 0.0241(5) -0.0001(4) -0.0010(4) -0.0014(4)
C7 0.0207(6) 0.0224(6) 0.0211(5) 0.0028(5) -0.0025(5) 0.0023(5)
N2 0.0196(5) 0.0210(5) 0.0241(5) 0.0008(4) -0.0007(4) -0.0009(4)
N1 0.0250(6) 0.0263(6) 0.0241(5) -0.0002(5) -0.0011(5) 0.0021(5)
C6 0.0187(6) 0.0176(5) 0.0242(6) 0.0022(5) 0.0026(5) 0.0028(4)
C15 0.0217(6) 0.0174(5) 0.0305(6) -0.0012(5) -0.0006(5) -0.0037(5)
C14 0.0181(5) 0.0157(5) 0.0208(5) -0.0028(4) -0.0003(4) 0.0016(4)
C3 0.0237(6) 0.0271(7) 0.0305(7) -0.0012(6) -0.0042(6) 0.0011(6)
C11 0.0188(6) 0.0156(5) 0.0262(6) -0.0004(5) 0.0021(5) -0.0004(4)
C1 0.0253(6) 0.0242(6) 0.0295(7) 0.0016(5) 0.0042(6) 0.0097(5)
C5 0.0217(6) 0.0169(5) 0.0266(6) -0.0001(5) 0.0020(5) 0.0004(5)
C12 0.0209(6) 0.0220(6) 0.0174(5) -0.0008(5) -0.0050(4) 0.0003(4)
C2 0.0240(6) 0.0221(6) 0.0414(8) -0.0046(5) 0.0011(6) 0.0038(6)
C13 0.0338(8) 0.0389(8) 0.0183(6) -0.0062(7) -0.0009(5) -0.0064(6)

loop_
_atom_type_symbol
_atom_type_description
_atom_type_scat_dispersion_real
_atom_type_scat_dispersion_imag
_atom_type_scat_source
C C 0.0033 0.0016 'International Tables Vol C Tables 4.2.6.8 and 6.1.1.4'
H H 0.0000 0.0000 'International Tables Vol C Tables 4.2.6.8 and 6.1.1.4'
N N 0.0061 0.0033 'International Tables Vol C Tables 4.2.6.8 and 6.1.1.4'

loop_
_geom_angle_atom_site_label_1
_geom_angle_atom_site_label_2
_geom_angle_atom_site_label_3
_geom_angle
C9 N4 C14 121.45(10)
C9 N4 C12 122.34(11)
C14 N4 C12 116.06(10)
N4 C9 C8 120.84(11)
N4 C9 C10 121.95(11)
C8 C9 C10 117.20(11)
C3 C4 C5 118.38(12)
C3 C4 N2 116.42(12)
C5 C4 N2 125.20(12)
C7 C8 C9 120.85(12)
C7 C8 H8 119.6
C9 C8 H8 119.6
C11 C10 C9 121.08(12)
C11 C10 H10 119.5
C9 C10 H10 119.5
N2 N3 C6 115.05(11)
C8 C7 C6 121.61(12)
C8 C7 H7 119.2
C6 C7 H7 119.2
N3 N2 C4 111.57(11)
C1 N1 C5 116.64(13)
C7 C6 C11 118.64(12)
C7 C6 N3 114.62(12)
C11 C6 N3 126.74(12)
C14 C15 H15A 109.5
C14 C15 H15B 109.5
H15A C15 H15B 109.5
C14 C15 H15C 109.5
H15A C15 H15C 109.5
H15B C15 H15C 109.5
N4 C14 C15 113.18(11)
N4 C14 H14A 108.9
C15 C14 H14A 108.9
N4 C14 H14B 108.9
C15 C14 H14B 108.9
H14A C14 H14B 107.8
C4 C3 C2 118.55(14)
C4 C3 H3 120.7
C2 C3 H3 120.7
C10 C11 C6 120.61(12)
C10 C11 H11 119.7
C6 C11 H11 119.7
N1 C1 C2 124.08(13)
N1 C1 H1 118.0
C2 C1 H1 118.0
N1 C5 C4 123.43(13)
N1 C5 H5 118.3
C4 C5 H5 118.3
N4 C12 C13 113.27(12)
N4 C12 H12A 108.9
C13 C12 H12A 108.9
N4 C12 H12B 108.9
C13 C12 H12B 108.9
H12A C12 H12B 107.7
C1 C2 C3 118.88(14)
C1 C2 H2 120.6
C3 C2 H2 120.6
C12 C13 H13A 109.5
C12 C13 H13B 109.5
H13A C13 H13B 109.5
C12 C13 H13C 109.5
H13A C13 H13C 109.5
H13B C13 H13C 109.5

loop_
_geom_bond_atom_site_label_1
_geom_bond_atom_site_label_2
_geom_bond_distance
N4 C9 1.3665(15)
N4 C14 1.4645(16)
N4 C12 1.4616(16)
C9 C8 1.4182(17)
C9 C10 1.4239(17)
C4 C3 1.388(2)
C4 C5 1.4012(19)
C4 N2 1.4285(17)
C8 C7 1.3770(18)
C8 H8 0.9500
C10 C11 1.3856(18)
C10 H10 0.9500
N3 N2 1.2581(16)
N3 C6 1.4213(17)
C7 C6 1.3936(19)
C7 H7 0.9500
N1 C1 1.3398(19)
N1 C5 1.3411(18)
C6 C11 1.4027(19)
C15 C14 1.5224(18)
C15 H15A 0.9800
C15 H15B 0.9800
C15 H15C 0.9800
C14 H14A 0.9900
C14 H14B 0.9900
C3 C2 1.384(2)
C3 H3 0.9500
C11 H11 0.9500
C1 C2 1.381(2)
C1 H1 0.9500
C5 H5 0.9500
C12 C13 1.5212(19)
C12 H12A 0.9900
C12 H12B 0.9900
C2 H2 0.9500
C13 H13A 0.9800
C13 H13B 0.9800
C13 H13C 0.9800

loop_
_geom_hbond_atom_site_label_D
_geom_hbond_atom_site_label_H
_geom_hbond_atom_site_label_A
_geom_hbond_site_symmetry_A
_geom_hbond_distance_DH
_geom_hbond_distance_HA
_geom_hbond_distance_DA
_geom_hbond_angle_DHA
C3 H3 Cg 4_566 0.950 2.603 3.483(2) 158

loop_
_geom_torsion_atom_site_label_1
_geom_torsion_atom_site_label_2
_geom_torsion_atom_site_label_3
_geom_torsion_atom_site_label_4
_geom_torsion
C14 N4 C9 C8 -7.75(18)
C12 N4 C9 C8 167.67(12)
C14 N4 C9 C10 172.05(11)
C12 N4 C9 C10 -12.53(18)
N4 C9 C8 C7 179.69(12)
C10 C9 C8 C7 -0.12(18)
N4 C9 C10 C11 -179.14(12)
C8 C9 C10 C11 0.66(18)
C9 C8 C7 C6 -0.5(2)
C6 N3 N2 C4 -179.69(11)
C3 C4 N2 N3 -170.84(12)
C5 C4 N2 N3 10.04(18)
C8 C7 C6 C11 0.5(2)
C8 C7 C6 N3 -179.38(12)
N2 N3 C6 C7 178.43(12)
N2 N3 C6 C11 -1.45(19)
C9 N4 C14 C15 87.55(14)
C12 N4 C14 C15 -88.15(14)
C5 C4 C3 C2 -1.9(2)
N2 C4 C3 C2 178.95(13)
C9 C10 C11 C6 -0.63(19)
C7 C6 C11 C10 0.04(19)
N3 C6 C11 C10 179.91(12)
C5 N1 C1 C2 -1.0(2)
C1 N1 C5 C4 -0.7(2)
C3 C4 C5 N1 2.1(2)
N2 C4 C5 N1 -178.75(13)
C9 N4 C12 C13 95.10(15)
C14 N4 C12 C13 -89.25(14)
N1 C1 C2 C3 1.2(2)
C4 C3 C2 C1 0.3(2)
